data_2101722
loop_
_publ_author_name
'Marsh, R. E.'

_publ_section_title
;
 The perils of <i>Cc</i> revisited
;
_journal_issue 2
_journal_name_full 'Acta Crystallographica Section B'
_journal_page_first 317
_journal_page_last 322
_journal_paper_doi 10.1107/S010876819601381X
_journal_volume 53
_journal_year 1997
_chemical_formula_moiety 'C34 H20 O11 P2 Cr2'
_chemical_formula_sum 'C34 H20 Cr2 O11 P2'
_space_group_IT_number 15
_symmetry_cell_setting monoclinic
_symmetry_space_group_name_Hall '-C 2yc'
_symmetry_space_group_name_H-M 'C 1 2/c 1'
_audit_creation_method CSD-QUEST3D-V5
_cell_angle_alpha 90
_cell_angle_beta 98.14(3)
_cell_angle_gamma 90
_cell_formula_units_Z 4
_cell_length_a 10.217(2)
_cell_length_b 19.954(3)
_cell_length_c 17.100(3)
_cell_volume 3451.1(11)
_cod_data_source_file an0533.cif
_cod_data_source_block CSD_CIF_MIF_CUWSES01
_cod_depositor_comments
;

  Added moiety chemical formula from Marsh (1997) paper. The summary
  chemical formula is calculated from moiety formula using 'AdHocParser'
  (svn://www.crystallography.net/cod-tools/trunk/Formulae/AdHocParser.yp,
  revision 1441.)

  Removing 34 atoms which were symmetric equivalents of the atoms from
  the asymmetric unit.

  Andrius Merkys
  2013-11-06
;
_cod_original_sg_symbol_H-M 'C 2/c'
_cod_database_code 2101722

loop_
_symmetry_equiv_pos_as_xyz
x,y,z
-x,y,1/2-z
1/2+x,1/2+y,z
1/2-x,1/2+y,1/2-z
-x,-y,-z
x,-y,-1/2+z
-1/2-x,-1/2-y,-z
-1/2+x,-1/2-y,-1/2+z

loop_
_atom_site_label
_atom_site_fract_x
_atom_site_fract_y
_atom_site_fract_z
_atom_site_type_symbol
Cr1 -.25895 .04146 .13404 Cr
P1 -.10900 .12864 .17500 P
O1 -.4398 -.0740 .0812 O
O2 -.4882 .1384 .1090 O
O3 -.0179 -.0488 .1576 O
O4 -.2206 .0554 -.0367 O
O5 -.3352 .0124 .2947 O
O6 .0 .1042 .25 O
C1 -.3698 -.0290 .1014 C
C2 -.3990 .1018 .1179 C
C3 -.1118 -.0148 .1495 C
C4 -.2346 .0524 .0288 C
C5 -.2987 .0243 .2345 C
C6 -.0072 .1490 .0995 C
C7 -.0575 .1874 .0348 C
C8 .0180 .1992 -.0261 C
C9 .1388 .1724 -.0222 C
C10 .1876 .1327 .0384 C
C11 .1147 .1198 .0994 C
C12 -.1704 .2096 .2028 C
C13 -.1206 .2704 .1806 C
C14 -.1776 .3296 .2019 C
C15 -.2780 .3289 .2470 C
C16 -.3230 .2706 .2691 C
C17 -.2726 .2105 .2474 C
H1 -.144 .206 .031 H
H2 -.013 .228 -.068 H
H3 .190 .180 -.063 H
H4 .272 .112 .040 H
H5 .148 .092 .142 H
H6 -.049 .270 .151 H
H7 -.146 .371 .186 H
H8 -.315 .370 .262 H
H9 -.390 .271 .302 H
H10 -.307 .169 .264 H

loop_
_atom_type_symbol
C
H
Cr
O
P
